data_2241583
loop_
_publ_author_name
'Ashurov, Jamshid M.'
'Obidova, Nodira J.'
'Abdireymov, Hudaybergen B.'
'Ibragimov, Bakhtiyar T.'

_publ_section_title
;
 Crystal structure of the salt
 bis(triethanolamine-\k^3^<i>N</i>,<i>O</i>,<i>O</i>')cobalt(II)
 bis[2-(2-oxo-2,3-dihydro-1,3-benzothiazol-3-yl)acetate]
;
_journal_coeditor_code PJ2027
_journal_issue 3
_journal_name_full 'Acta Crystallographica Section E'
_journal_page_first 420
_journal_page_last 423
_journal_paper_doi 10.1107/S2056989016002930
_journal_volume 72
_journal_year 2016
_chemical_formula_iupac '[Co (C6 H15 N O3)2] (C9 H6 N O3 S)2'
_chemical_formula_moiety 'C12 H30 Co N2 O6 2+, 2(C9 H6 N O3 S -)'
_chemical_formula_sum 'C30 H42 Co N4 O12 S2'
_chemical_formula_weight 773.73
_chemical_name_systematic
;
Bis(triethanolamine-\k^3^<i>N</i>,<i>O</i>,<i>O</i>')cobalt(II)
bis[2-(2-oxo-2,3-dihydro-1,3-benzothiazol-3-yl)acetate]
;
_space_group_IT_number 14
_symmetry_cell_setting monoclinic
_symmetry_space_group_name_Hall '-P 2ybc'
_symmetry_space_group_name_H-M 'P 1 21/c 1'
_atom_sites_solution_hydrogens geom
_atom_sites_solution_primary direct
_atom_sites_solution_secondary difmap
_audit_creation_method SHELXL-97
_cell_angle_alpha 90.00
_cell_angle_beta 98.513(4)
_cell_angle_gamma 90.00
_cell_formula_units_Z 2
_cell_length_a 14.6953(6)
_cell_length_b 9.7043(3)
_cell_length_c 12.1311(4)
_cell_measurement_reflns_used 1414
_cell_measurement_temperature 293(2)
_cell_measurement_theta_max 75.2689
_cell_measurement_theta_min 3.6846
_cell_volume 1710.93(11)
_computing_cell_refinement
;
CrysAlis PRO (Oxford Diffraction, 2009)
;
_computing_data_collection
;
CrysAlis PRO (Oxford Diffraction, 2009)
;
_computing_data_reduction
;
CrysAlis PRO (Oxford Diffraction, 2009)
;
_computing_molecular_graphics
;
XP in SHELXTL (Sheldrick, 2008)
;
_computing_publication_material
;
SHELXTL (Sheldrick, 2008)
;
_computing_structure_refinement
;
SHELXL97 (Sheldrick, 2008)
;
_computing_structure_solution
;
SHELXS97 (Sheldrick, 2008)
;
_diffrn_ambient_temperature 293(2)
_diffrn_detector_area_resol_mean 10.2576
_diffrn_measured_fraction_theta_full 0.997
_diffrn_measured_fraction_theta_max 0.997
_diffrn_measurement_device_type 'Oxford Diffraction Xcalibur Ruby'
_diffrn_measurement_method '\w scans'
_diffrn_radiation_monochromator graphite
_diffrn_radiation_source 'fine-focus sealed tube'
_diffrn_radiation_type CuK\a
_diffrn_radiation_wavelength 1.54184
_diffrn_reflns_av_R_equivalents 0.0481
_diffrn_reflns_av_sigmaI/netI 0.0586
_diffrn_reflns_limit_h_max 17
_diffrn_reflns_limit_h_min -18
_diffrn_reflns_limit_k_max 12
_diffrn_reflns_limit_k_min -10
_diffrn_reflns_limit_l_max 15
_diffrn_reflns_limit_l_min -12
_diffrn_reflns_number 7096
_diffrn_reflns_theta_full 75.79
_diffrn_reflns_theta_max 75.79
_diffrn_reflns_theta_min 5.48
_diffrn_standards_interval_time 14.2300
_diffrn_standards_number 2871
_exptl_absorpt_coefficient_mu 5.658
_exptl_absorpt_correction_T_max 0.797
_exptl_absorpt_correction_T_min 0.280
_exptl_absorpt_correction_type multi-scan
_exptl_absorpt_process_details
;
(SCALE3 ABSPACK in CrysAlis PRO; Oxford Diffraction, 2009)
;
_exptl_crystal_colour 'dark orange'
_exptl_crystal_density_diffrn 1.502
_exptl_crystal_density_method 'not measured'
_exptl_crystal_description block
_exptl_crystal_F_000 810
_exptl_crystal_size_max 0.28
_exptl_crystal_size_mid 0.24
_exptl_crystal_size_min 0.18
_refine_diff_density_max 0.470
_refine_diff_density_min -0.530
_refine_ls_extinction_method none
_refine_ls_goodness_of_fit_ref 1.027
_refine_ls_hydrogen_treatment mixed
_refine_ls_matrix_type full
_refine_ls_number_parameters 230
_refine_ls_number_reflns 3487
_refine_ls_number_restraints 6
_refine_ls_restrained_S_all 1.034
_refine_ls_R_factor_all 0.0777
_refine_ls_R_factor_gt 0.0605
_refine_ls_shift/su_max 0.000
_refine_ls_shift/su_mean 0.000
_refine_ls_structure_factor_coef Fsqd
_refine_ls_weighting_details 'calc w=1/[\s^2^(Fo^2^)+(0.0899P)^2^+0.4878P] where P=(Fo^2^+2Fc^2^)/3'
_refine_ls_weighting_scheme calc
_refine_ls_wR_factor_gt 0.1563
_refine_ls_wR_factor_ref 0.1748
_reflns_number_gt 2693
_reflns_number_total 3487
_reflns_threshold_expression >2sigma(I)
_cod_data_source_file pj2027sup1.cif
_cod_data_source_block I
_cod_original_cell_volume 1710.94(11)
_cod_original_sg_symbol_H-M 'P 21/c'
_cod_database_code 2241583

loop_
_symmetry_equiv_pos_as_xyz
'x, y, z'
'-x, y+1/2, -z+1/2'
'-x, -y, -z'
'x, -y-1/2, z-1/2'

loop_
_atom_site_type_symbol
_atom_site_label
_atom_site_fract_x
_atom_site_fract_y
_atom_site_fract_z
_atom_site_U_iso_or_equiv
_atom_site_adp_type
_atom_site_calc_flag
_atom_site_refinement_flags
_atom_site_occupancy
_atom_site_symmetry_multiplicity
Co Co1 1.0000 0.0000 1.0000 0.0321(2) Uani d SD 1 2
S S1 1.42643(10) 0.51313(12) 1.23063(9) 0.0613(3) Uani d . 1 1
O O4 1.09939(16) -0.1150(3) 1.1029(2) 0.0405(6) Uani d D 1 1
H H4 1.1359(16) -0.175(3) 1.078(2) 0.061 Uiso d D 1 1
O O2 1.21319(18) 0.7409(3) 1.0090(3) 0.0511(7) Uani d . 1 1
O O5 0.92168(17) 0.0172(2) 1.1309(2) 0.0397(6) Uani d D 1 1
H H5 0.8630(7) 0.025(4) 1.130(2) 0.060 Uiso d D 1 1
C C4 1.3618(3) 0.3107(6) 0.8983(4) 0.0640(12) Uani d . 1 1
H H4A 1.3469 0.2728 0.8275 0.077 Uiso calc R 1 1
N N2 1.07355(19) 0.1681(3) 1.0879(2) 0.0354(6) Uani d . 1 1
O O6 1.1297(3) 0.4967(3) 0.9585(3) 0.0719(11) Uani d . 1 1
H H6 1.1537 0.5703 0.9793 0.108 Uiso calc R 1 1
O O3 1.25064(18) 0.9228(3) 0.9142(3) 0.0593(8) Uani d . 1 1
O O1 1.4058(3) 0.7837(3) 1.1993(3) 0.0715(9) Uani d . 1 1
N N1 1.3885(2) 0.6444(3) 1.0445(3) 0.0432(7) Uani d . 1 1
C C11 1.0861(3) 0.2771(4) 1.0053(3) 0.0455(9) Uani d . 1 1
H H11A 1.0256 0.3054 0.9693 0.055 Uiso calc R 1 1
H H11B 1.1176 0.2363 0.9484 0.055 Uiso calc R 1 1
C C1 1.4051(2) 0.4195(4) 1.1068(3) 0.0441(8) Uani d . 1 1
C C9 1.2684(2) 0.8119(4) 0.9634(3) 0.0437(8) Uani d . 1 1
C C10 1.1382(3) 0.4043(4) 1.0483(3) 0.0507(9) Uani d . 1 1
H H10A 1.1122 0.4435 1.1102 0.061 Uiso calc R 1 1
H H10B 1.2024 0.3826 1.0731 0.061 Uiso calc R 1 1
C C6 1.3850(2) 0.5060(4) 1.0156(3) 0.0405(8) Uani d . 1 1
C C13 1.1640(3) 0.1118(4) 1.1391(4) 0.0535(10) Uani d . 1 1
H H13A 1.1899 0.1712 1.2002 0.064 Uiso calc R 1 1
H H13B 1.2056 0.1126 1.0841 0.064 Uiso calc R 1 1
C C15 1.0160(3) 0.2213(4) 1.1688(3) 0.0464(9) Uani d . 1 1
H H15A 0.9732 0.2890 1.1321 0.056 Uiso calc R 1 1
H H15B 1.0551 0.2672 1.2292 0.056 Uiso calc R 1 1
C C8 1.3671(3) 0.7592(4) 0.9693(4) 0.0500(10) Uani d . 1 1
H H8A 1.3771 0.7314 0.8952 0.060 Uiso calc R 1 1
H H8B 1.4092 0.8341 0.9928 0.060 Uiso calc R 1 1
C C7 1.4049(3) 0.6711(5) 1.1570(4) 0.0520(10) Uani d . 1 1
C C12 1.1576(3) -0.0320(5) 1.1821(4) 0.0542(11) Uani d D 1 1
H H12A 1.2186 -0.0725 1.1962 0.065 Uiso calc R 1 1
H H12B 1.1329 -0.0298 1.2520 0.065 Uiso calc R 1 1
C C3 1.3811(3) 0.2232(5) 0.9886(4) 0.0628(12) Uani d . 1 1
H H3 1.3783 0.1283 0.9781 0.075 Uiso calc R 1 1
C C5 1.3638(3) 0.4522(5) 0.9094(3) 0.0522(10) Uani d . 1 1
H H5A 1.3512 0.5095 0.8475 0.063 Uiso calc R 1 1
C C2 1.4045(3) 0.2764(4) 1.0941(4) 0.0540(10) Uani d . 1 1
H H2 1.4195 0.2186 1.1552 0.065 Uiso calc R 1 1
C C14 0.9626(3) 0.1087(4) 1.2162(3) 0.0480(9) Uani d D 1 1
H H14A 1.0035 0.0572 1.2714 0.058 Uiso calc R 1 1
H H14B 0.9148 0.1495 1.2530 0.058 Uiso calc R 1 1

loop_
_atom_site_aniso_label
_atom_site_aniso_U_11
_atom_site_aniso_U_22
_atom_site_aniso_U_33
_atom_site_aniso_U_12
_atom_site_aniso_U_13
_atom_site_aniso_U_23
Co1 0.0309(4) 0.0303(4) 0.0344(4) 0.0010(3) 0.0022(3) 0.0001(3)
S1 0.0879(9) 0.0538(7) 0.0408(5) 0.0058(5) 0.0049(5) 0.0012(4)
O4 0.0378(12) 0.0369(14) 0.0464(13) 0.0066(10) 0.0050(10) 0.0020(11)
O2 0.0412(13) 0.0348(14) 0.0799(19) 0.0011(11) 0.0180(13) 0.0036(13)
O5 0.0371(12) 0.0378(14) 0.0445(14) -0.0006(10) 0.0072(10) -0.0045(10)
C4 0.056(2) 0.075(3) 0.058(3) 0.007(2) -0.001(2) -0.025(2)
N2 0.0368(14) 0.0308(15) 0.0384(14) -0.0032(11) 0.0050(11) -0.0025(12)
O6 0.090(3) 0.048(2) 0.072(2) -0.0219(16) -0.007(2) 0.0152(16)
O3 0.0405(14) 0.0499(18) 0.089(2) 0.0076(13) 0.0143(14) 0.0197(16)
O1 0.094(3) 0.0485(19) 0.069(2) 0.0017(17) 0.0040(18) -0.0165(16)
N1 0.0388(15) 0.0467(19) 0.0439(16) 0.0064(13) 0.0056(12) 0.0039(14)
C11 0.052(2) 0.039(2) 0.0442(19) -0.0072(17) 0.0051(16) -0.0020(16)
C1 0.0381(17) 0.048(2) 0.046(2) 0.0000(16) 0.0090(15) -0.0006(17)
C9 0.0375(17) 0.041(2) 0.052(2) 0.0019(15) 0.0066(15) -0.0002(17)
C10 0.057(2) 0.043(2) 0.051(2) -0.0116(18) 0.0041(18) -0.0016(18)
C6 0.0294(15) 0.050(2) 0.0422(19) 0.0057(14) 0.0044(14) -0.0037(16)
C13 0.041(2) 0.049(2) 0.066(2) -0.0023(17) -0.0108(18) -0.012(2)
C15 0.055(2) 0.040(2) 0.045(2) -0.0034(17) 0.0101(17) -0.0086(17)
C8 0.0390(18) 0.051(2) 0.062(2) 0.0061(17) 0.0114(17) 0.011(2)
C7 0.054(2) 0.047(2) 0.054(2) 0.0028(18) 0.0059(18) -0.003(2)
C12 0.055(2) 0.048(2) 0.053(2) 0.0105(18) -0.0121(19) -0.0029(19)
C3 0.052(2) 0.051(3) 0.086(3) 0.000(2) 0.014(2) -0.017(2)
C5 0.046(2) 0.066(3) 0.043(2) 0.013(2) 0.0007(17) -0.009(2)
C2 0.053(2) 0.044(2) 0.067(3) 0.0011(18) 0.014(2) 0.003(2)
C14 0.056(2) 0.048(2) 0.0405(19) -0.0068(18) 0.0112(16) -0.0064(17)

loop_
_atom_type_symbol
_atom_type_description
_atom_type_scat_dispersion_real
_atom_type_scat_dispersion_imag
_atom_type_scat_source
C C 0.0181 0.0091 'International Tables Vol C Tables 4.2.6.8 and 6.1.1.4'
H H 0.0000 0.0000 'International Tables Vol C Tables 4.2.6.8 and 6.1.1.4'
N N 0.0311 0.0180 'International Tables Vol C Tables 4.2.6.8 and 6.1.1.4'
O O 0.0492 0.0322 'International Tables Vol C Tables 4.2.6.8 and 6.1.1.4'
S S 0.3331 0.5567 'International Tables Vol C Tables 4.2.6.8 and 6.1.1.4'
Co Co -2.3653 3.6143 'International Tables Vol C Tables 4.2.6.8 and 6.1.1.4'

loop_
_geom_angle_atom_site_label_1
_geom_angle_atom_site_label_2
_geom_angle_atom_site_label_3
_geom_angle_site_symmetry_1
_geom_angle_site_symmetry_3
_geom_angle
O4 Co1 O4 . 3_757 179.9990(10)
O4 Co1 O5 . 3_757 89.79(10)
O4 Co1 O5 3_757 3_757 90.21(10)
O4 Co1 O5 . . 90.21(10)
O4 Co1 O5 3_757 . 89.79(10)
O5 Co1 O5 3_757 . 180.00(14)
O4 Co1 N2 . 3_757 98.40(10)
O4 Co1 N2 3_757 3_757 81.60(10)
O5 Co1 N2 3_757 3_757 81.74(10)
O5 Co1 N2 . 3_757 98.26(10)
O4 Co1 N2 . . 81.60(10)
O4 Co1 N2 3_757 . 98.40(10)
O5 Co1 N2 3_757 . 98.26(10)
O5 Co1 N2 . . 81.74(10)
N2 Co1 N2 3_757 . 180.0
C1 S1 C7 . . 91.15(19)
C12 O4 Co1 . . 113.2(2)
C12 O4 H4 . . 105.5(16)
Co1 O4 H4 . . 124.2(16)
C14 O5 Co1 . . 112.2(2)
C14 O5 H5 . . 105.9(15)
Co1 O5 H5 . . 130.5(18)
C5 C4 C3 . . 122.3(4)
C5 C4 H4A . . 118.8
C3 C4 H4A . . 118.8
C15 N2 C13 . . 114.6(3)
C15 N2 C11 . . 109.8(3)
C13 N2 C11 . . 110.5(3)
C15 N2 Co1 . . 107.4(2)
C13 N2 Co1 . . 106.3(2)
C11 N2 Co1 . . 108.0(2)
C10 O6 H6 . . 109.5
C7 N1 C6 . . 115.3(3)
C7 N1 C8 . . 118.2(3)
C6 N1 C8 . . 126.1(3)
N2 C11 C10 . . 117.2(3)
N2 C11 H11A . . 108.0
C10 C11 H11A . . 108.0
N2 C11 H11B . . 108.0
C10 C11 H11B . . 108.0
H11A C11 H11B . . 107.2
C6 C1 C2 . . 121.1(4)
C6 C1 S1 . . 111.2(3)
C2 C1 S1 . . 127.6(3)
O3 C9 O2 . . 125.8(3)
O3 C9 C8 . . 116.4(3)
O2 C9 C8 . . 117.8(3)
O6 C10 C11 . . 105.9(3)
O6 C10 H10A . . 110.6
C11 C10 H10A . . 110.6
O6 C10 H10B . . 110.6
C11 C10 H10B . . 110.6
H10A C10 H10B . . 108.7
C5 C6 C1 . . 120.5(4)
C5 C6 N1 . . 126.6(4)
C1 C6 N1 . . 112.9(3)
N2 C13 C12 . . 112.9(3)
N2 C13 H13A . . 109.0
C12 C13 H13A . . 109.0
N2 C13 H13B . . 109.0
C12 C13 H13B . . 109.0
H13A C13 H13B . . 107.8
N2 C15 C14 . . 112.4(3)
N2 C15 H15A . . 109.1
C14 C15 H15A . . 109.1
N2 C15 H15B . . 109.1
C14 C15 H15B . . 109.1
H15A C15 H15B . . 107.9
N1 C8 C9 . . 113.8(3)
N1 C8 H8A . . 108.8
C9 C8 H8A . . 108.8
N1 C8 H8B . . 108.8
C9 C8 H8B . . 108.8
H8A C8 H8B . . 107.7
O1 C7 N1 . . 125.6(4)
O1 C7 S1 . . 125.2(3)
N1 C7 S1 . . 109.2(3)
O4 C12 C13 . . 110.6(3)
O4 C12 H12A . . 109.5
C13 C12 H12A . . 109.5
O4 C12 H12B . . 109.5
C13 C12 H12B . . 109.5
H12A C12 H12B . . 108.1
C2 C3 C4 . . 120.1(5)
C2 C3 H3 . . 120.0
C4 C3 H3 . . 120.0
C4 C5 C6 . . 117.7(4)
C4 C5 H5A . . 121.1
C6 C5 H5A . . 121.1
C3 C2 C1 . . 118.2(4)
C3 C2 H2 . . 120.9
C1 C2 H2 . . 120.9
O5 C14 C15 . . 111.2(3)
O5 C14 H14A . . 109.4
C15 C14 H14A . . 109.4
O5 C14 H14B . . 109.4
C15 C14 H14B . . 109.4
H14A C14 H14B . . 108.0

loop_
_geom_bond_atom_site_label_1
_geom_bond_atom_site_label_2
_geom_bond_site_symmetry_2
_geom_bond_distance
Co1 O4 . 2.097(2)
Co1 O4 3_757 2.097(2)
Co1 O5 3_757 2.101(3)
Co1 O5 . 2.101(3)
Co1 N2 3_757 2.151(3)
Co1 N2 . 2.151(3)
S1 C1 . 1.744(4)
S1 C7 . 1.779(5)
O4 C12 . 1.436(5)
O4 H4 . 0.875(9)
O2 C9 . 1.254(4)
O5 C14 . 1.427(4)
O5 H5 . 0.863(9)
C4 C5 . 1.380(7)
C4 C3 . 1.382(7)
C4 H4A . 0.9300
N2 C15 . 1.480(4)
N2 C13 . 1.486(5)
N2 C11 . 1.487(5)
O6 C10 . 1.401(5)
O6 H6 . 0.8200
O3 C9 . 1.239(5)
O1 C7 . 1.207(5)
N1 C7 . 1.374(5)
N1 C6 . 1.387(5)
N1 C8 . 1.445(5)
C11 C10 . 1.505(5)
C11 H11A . 0.9700
C11 H11B . 0.9700
C1 C6 . 1.386(5)
C1 C2 . 1.398(6)
C9 C8 . 1.529(5)
C10 H10A . 0.9700
C10 H10B . 0.9700
C6 C5 . 1.382(5)
C13 C12 . 1.498(6)
C13 H13A . 0.9700
C13 H13B . 0.9700
C15 C14 . 1.509(5)
C15 H15A . 0.9700
C15 H15B . 0.9700
C8 H8A . 0.9700
C8 H8B . 0.9700
C12 H12A . 0.9700
C12 H12B . 0.9700
C3 C2 . 1.374(6)
C3 H3 . 0.9300
C5 H5A . 0.9300
C2 H2 . 0.9300
C14 H14A . 0.9700
C14 H14B . 0.9700

loop_
_geom_hbond_atom_site_label_D
_geom_hbond_atom_site_label_H
_geom_hbond_atom_site_label_A
_geom_hbond_site_symmetry_A
_geom_hbond_distance_DH
_geom_hbond_distance_HA
_geom_hbond_distance_DA
_geom_hbond_angle_DHA
O4 H4 O2 1_545 0.88(3) 1.71(3) 2.572(4) 166(3)
O5 H5 O3 3_767 0.864(12) 1.752(17) 2.577(4) 159(3)
O6 H6 O2 . 0.82 1.88 2.697(4) 173
C8 H8A O1 4_575 0.97 2.48 3.432(6) 167
C12 H12B O6 4_566 0.97 2.53 3.455(6) 159

loop_
_geom_torsion_atom_site_label_1
_geom_torsion_atom_site_label_2
_geom_torsion_atom_site_label_3
_geom_torsion_atom_site_label_4
_geom_torsion_site_symmetry_1
_geom_torsion
O4 Co1 O4 C12 3_757 -139(11)
O5 Co1 O4 C12 3_757 103.4(3)
O5 Co1 O4 C12 . -76.6(3)
N2 Co1 O4 C12 3_757 -175.0(3)
N2 Co1 O4 C12 . 5.0(3)
O4 Co1 O5 C14 . 72.2(2)
O4 Co1 O5 C14 3_757 -107.8(2)
O5 Co1 O5 C14 3_757 -141.4(8)
N2 Co1 O5 C14 3_757 170.7(2)
N2 Co1 O5 C14 . -9.3(2)
O4 Co1 N2 C15 . -105.4(2)
O4 Co1 N2 C15 3_757 74.6(2)
O5 Co1 N2 C15 3_757 166.0(2)
O5 Co1 N2 C15 . -14.0(2)
N2 Co1 N2 C15 3_757 -5(14)
O4 Co1 N2 C13 . 17.6(2)
O4 Co1 N2 C13 3_757 -162.4(2)
O5 Co1 N2 C13 3_757 -70.9(3)
O5 Co1 N2 C13 . 109.1(3)
N2 Co1 N2 C13 3_757 118(14)
O4 Co1 N2 C11 . 136.3(2)
O4 Co1 N2 C11 3_757 -43.7(2)
O5 Co1 N2 C11 3_757 47.7(2)
O5 Co1 N2 C11 . -132.3(2)
N2 Co1 N2 C11 3_757 -123(13)
C15 N2 C11 C10 . 64.6(4)
C13 N2 C11 C10 . -62.7(4)
Co1 N2 C11 C10 . -178.6(3)
C7 S1 C1 C6 . 1.4(3)
C7 S1 C1 C2 . -177.0(4)
N2 C11 C10 O6 . -172.3(4)
C2 C1 C6 C5 . 0.1(6)
S1 C1 C6 C5 . -178.4(3)
C2 C1 C6 N1 . 179.6(3)
S1 C1 C6 N1 . 1.1(4)
C7 N1 C6 C5 . 175.5(4)
C8 N1 C6 C5 . 2.5(6)
C7 N1 C6 C1 . -4.1(5)
C8 N1 C6 C1 . -177.1(3)
C15 N2 C13 C12 . 80.4(4)
C11 N2 C13 C12 . -154.9(3)
Co1 N2 C13 C12 . -38.0(4)
C13 N2 C15 C14 . -83.1(4)
C11 N2 C15 C14 . 151.8(3)
Co1 N2 C15 C14 . 34.7(4)
C7 N1 C8 C9 . -77.0(5)
C6 N1 C8 C9 . 95.8(4)
O3 C9 C8 N1 . 169.0(4)
O2 C9 C8 N1 . -10.3(5)
C6 N1 C7 O1 . -176.0(4)
C8 N1 C7 O1 . -2.4(6)
C6 N1 C7 S1 . 4.9(4)
C8 N1 C7 S1 . 178.5(3)
C1 S1 C7 O1 . 177.4(4)
C1 S1 C7 N1 . -3.5(3)
Co1 O4 C12 C13 . -26.9(4)
N2 C13 C12 O4 . 44.2(5)
C5 C4 C3 C2 . -0.9(7)
C3 C4 C5 C6 . -0.7(7)
C1 C6 C5 C4 . 1.1(6)
N1 C6 C5 C4 . -178.4(4)
C4 C3 C2 C1 . 2.0(6)
C6 C1 C2 C3 . -1.6(6)
S1 C1 C2 C3 . 176.6(3)
Co1 O5 C14 C15 . 30.8(4)
N2 C15 C14 O5 . -44.5(4)

_cod_database_fobs_code 2241583
